data_7130752
loop_
_publ_author_name
'Yang, Hua'
'Wu, Mei-Chun'
'Li, Ming-Zhi'
'Chen, Jia-Yi'
'Xiao, Jun-An'
'Xiang, Haoyue'
'Chen, Kai'

_publ_section_title
;
 Photoredox-catalysed chlorination of quinoxalin-2(1H)-ones enabled by
 using CHCl3 as chlorine source
;
_journal_name_full 'Chemical Communications'
_journal_paper_doi 10.1039/D2CC04520F
_journal_year 2022
_chemical_formula_moiety '4(C10 H9 Cl N2 O)'
_chemical_formula_sum 'C40 H36 Cl4 N8 O4'
_chemical_formula_weight 834.57
_space_group_crystal_system monoclinic
_space_group_IT_number 14
_space_group_name_Hall '-P 2yn'
_space_group_name_H-M_alt 'P 1 21/n 1'
_atom_sites_solution_hydrogens geom
_atom_sites_solution_primary direct
_atom_sites_solution_secondary difmap
_audit_creation_date 2022-06-27
_audit_creation_method
;
Olex2 1.2
(compiled 2018.05.29 svn.r3508 for OlexSys, GUI svn.r5506)
;
_audit_update_record
;
2022-06-28 deposited with the CCDC.	2022-09-21 downloaded from the CCDC.
;
_cell_angle_alpha 90.00
_cell_angle_beta 101.8516(14)
_cell_angle_gamma 90.00
_cell_formula_units_Z 1
_cell_length_a 7.3980(3)
_cell_length_b 10.9637(4)
_cell_length_c 11.9743(4)
_cell_measurement_reflns_used 5246
_cell_measurement_temperature 156(2)
_cell_measurement_theta_max 56.954
_cell_measurement_theta_min 5.646
_cell_volume 950.53(6)
_computing_cell_refinement 'SAINT V8.40B (?, 2016)'
_computing_data_reduction 'SAINT V8.40B (?, 2016)'
_computing_molecular_graphics 'Olex2 (Dolomanov et al., 2009)'
_computing_publication_material 'Olex2 (Dolomanov et al., 2009)'
_computing_structure_refinement 'XL (Sheldrick, 2008)'
_computing_structure_solution 'XS (Sheldrick, 2008)'
_diffrn_ambient_temperature 156.0
_diffrn_measured_fraction_theta_full 0.989
_diffrn_measured_fraction_theta_max 0.989
_diffrn_measurement_device_type 'CCD area detector'
_diffrn_measurement_method 'phi and omega scans'
_diffrn_radiation_monochromator graphite
_diffrn_radiation_type GaK\a
_diffrn_radiation_wavelength 1.34138
_diffrn_reflns_av_R_equivalents 0.0406
_diffrn_reflns_av_unetI/netI 0.0428
_diffrn_reflns_limit_h_max 9
_diffrn_reflns_limit_h_min -9
_diffrn_reflns_limit_k_max 10
_diffrn_reflns_limit_k_min -13
_diffrn_reflns_limit_l_max 14
_diffrn_reflns_limit_l_min -14
_diffrn_reflns_number 6184
_diffrn_reflns_theta_full 56.99
_diffrn_reflns_theta_max 56.99
_diffrn_reflns_theta_min 5.65
_diffrn_source 'fine-focus sealed tube'
_exptl_absorpt_coefficient_mu 2.139
_exptl_absorpt_correction_T_max 0.7512
_exptl_absorpt_correction_T_min 0.5633
_exptl_absorpt_correction_type multi-scan
_exptl_absorpt_process_details
;
SADABS-2016/2 (Bruker,2016/2) was used for absorption correction.
wR2(int) was 0.1542 before and 0.0616 after correction.
The Ratio of minimum to maximum transmission is 0.7499.
The \l/2 correction factor is Not present.
;
_exptl_crystal_colour COLORLESS
_exptl_crystal_density_diffrn 1.458
_exptl_crystal_density_method 'not measured'
_exptl_crystal_description BAR
_exptl_crystal_F_000 432
_exptl_crystal_size_max 0.3
_exptl_crystal_size_mid 0.2
_exptl_crystal_size_min 0.2
_refine_diff_density_max 0.287
_refine_diff_density_min -0.361
_refine_diff_density_rms 0.060
_refine_ls_extinction_method none
_refine_ls_goodness_of_fit_ref 1.075
_refine_ls_hydrogen_treatment constr
_refine_ls_matrix_type full
_refine_ls_number_parameters 128
_refine_ls_number_reflns 1920
_refine_ls_number_restraints 0
_refine_ls_restrained_S_all 1.075
_refine_ls_R_factor_all 0.0379
_refine_ls_R_factor_gt 0.0357
_refine_ls_shift/su_max 0.000
_refine_ls_shift/su_mean 0.000
_refine_ls_structure_factor_coef Fsqd
_refine_ls_weighting_details 'calc w=1/[\s^2^(Fo^2^)+(0.0575P)^2^+0.3643P] where P=(Fo^2^+2Fc^2^)/3'
_refine_ls_weighting_scheme calc
_refine_ls_wR_factor_gt 0.1041
_refine_ls_wR_factor_ref 0.1058
_reflns_number_gt 1788
_reflns_number_total 1920
_reflns_threshold_expression >2sigma(I)
_cod_data_source_file d2cc04520f2.cif
_cod_data_source_block 20220627_2_0m
_cod_original_cell_volume 950.52(6)
_cod_database_code 7130752
_olex2_refinement_description
;
1. Fixed Uiso
 At 1.2 times of:
  All C(H) groups, All C(H,H) groups
 At 1.5 times of:
  All C(H,H,H) groups
2.a Secondary CH2 refined with riding coordinates:
 C9(H9A,H9B)
2.b Aromatic/amide H refined with riding coordinates:
 C4(H4), C1(H1), C3(H3), C2(H2)
2.c Idealised Me refined as rotating group:
 C10(H10A,H10B,H10C)
;
_olex2_submission_special_instructions 'No special instructions were received'

loop_
_space_group_symop_id
_space_group_symop_operation_xyz
1 'x, y, z'
2 '-x+1/2, y+1/2, -z+1/2'
3 '-x, -y, -z'
4 'x-1/2, -y-1/2, z-1/2'

loop_
_atom_site_label
_atom_site_type_symbol
_atom_site_fract_x
_atom_site_fract_y
_atom_site_fract_z
_atom_site_U_iso_or_equiv
_atom_site_adp_type
_atom_site_occupancy
_atom_site_calc_flag
_atom_site_disorder_assembly
_atom_site_disorder_group
_atom_site_refinement_flags_posn
Cl1 Cl 0.10320(5) 0.13790(3) 0.03476(3) 0.02862(17) Uani 1 d . . .
O1 O 0.15190(17) 0.23202(10) -0.18586(9) 0.0302(3) Uani 1 d . . .
N2 N 0.18484(17) 0.36365(11) 0.08933(11) 0.0214(3) Uani 1 d . . .
N1 N 0.23793(16) 0.42611(11) -0.12919(10) 0.0179(3) Uani 1 d . . .
C5 C 0.26079(18) 0.51542(13) -0.04396(12) 0.0177(3) Uani 1 d . . .
C4 C 0.3096(2) 0.63621(13) -0.06303(13) 0.0221(3) Uani 1 d . . .
H4 H 0.3285 0.6604 -0.1360 0.027 Uiso 1 calc . . R
C8 C 0.1813(2) 0.30980(13) -0.11136(12) 0.0212(3) Uani 1 d . . .
C1 C 0.2555(2) 0.56843(14) 0.15241(12) 0.0234(3) Uani 1 d . . .
H1 H 0.2376 0.5451 0.2258 0.028 Uiso 1 calc . . R
C7 C 0.1622(2) 0.28670(13) 0.00805(12) 0.0201(3) Uani 1 d . . .
C10 C 0.0935(2) 0.49354(16) -0.32540(12) 0.0271(4) Uani 1 d . . .
H10A H 0.1217 0.5164 -0.3991 0.041 Uiso 1 calc . . GR
H10B H 0.0409 0.5638 -0.2927 0.041 Uiso 1 calc . . GR
H10C H 0.0042 0.4263 -0.3364 0.041 Uiso 1 calc . . GR
C3 C 0.3299(2) 0.71969(14) 0.02509(14) 0.0257(3) Uani 1 d . . .
H3 H 0.3629 0.8013 0.0117 0.031 Uiso 1 calc . . R
C9 C 0.2693(2) 0.45333(14) -0.24480(12) 0.0211(3) Uani 1 d . . .
H9A H 0.3182 0.3796 -0.2761 0.025 Uiso 1 calc . . R
H9B H 0.3631 0.5186 -0.2396 0.025 Uiso 1 calc . . R
C6 C 0.23332(18) 0.48189(13) 0.06476(12) 0.0188(3) Uani 1 d . . .
C2 C 0.3031(2) 0.68714(15) 0.13351(14) 0.0261(3) Uani 1 d . . .
H2 H 0.3175 0.7458 0.1931 0.031 Uiso 1 calc . . R

loop_
_atom_site_aniso_label
_atom_site_aniso_U_11
_atom_site_aniso_U_22
_atom_site_aniso_U_33
_atom_site_aniso_U_23
_atom_site_aniso_U_13
_atom_site_aniso_U_12
Cl1 0.0372(3) 0.0205(2) 0.0285(3) 0.00634(13) 0.00753(17) -0.00028(14)
O1 0.0475(7) 0.0210(6) 0.0237(6) -0.0045(4) 0.0111(5) -0.0001(5)
N2 0.0197(6) 0.0255(7) 0.0192(6) 0.0032(5) 0.0046(5) 0.0012(5)
N1 0.0204(6) 0.0191(6) 0.0147(6) 0.0002(4) 0.0046(4) 0.0022(5)
C5 0.0149(6) 0.0211(7) 0.0163(7) 0.0010(5) 0.0017(5) 0.0034(5)
C4 0.0227(7) 0.0239(8) 0.0197(7) 0.0017(5) 0.0043(6) -0.0003(5)
C8 0.0236(7) 0.0207(7) 0.0195(7) 0.0013(6) 0.0052(5) 0.0047(6)
C1 0.0215(7) 0.0318(8) 0.0173(7) -0.0028(6) 0.0053(5) -0.0014(6)
C7 0.0210(7) 0.0199(7) 0.0196(7) 0.0042(5) 0.0047(5) 0.0032(5)
C10 0.0272(8) 0.0343(9) 0.0187(7) 0.0047(6) 0.0021(6) 0.0003(6)
C3 0.0251(7) 0.0232(8) 0.0278(8) -0.0004(6) 0.0035(6) -0.0024(6)
C9 0.0232(7) 0.0259(8) 0.0150(7) 0.0010(6) 0.0060(5) 0.0010(6)
C6 0.0159(6) 0.0220(7) 0.0185(7) 0.0005(5) 0.0032(5) 0.0010(5)
C2 0.0249(7) 0.0294(8) 0.0238(8) -0.0088(6) 0.0043(6) -0.0029(6)

loop_
_atom_type_symbol
_atom_type_description
_atom_type_scat_dispersion_real
_atom_type_scat_dispersion_imag
_atom_type_scat_source
C C 0.0148 0.0070 'International Tables Vol C Tables 4.2.6.8 and 6.1.1.4'
H H 0.0000 0.0000 'International Tables Vol C Tables 4.2.6.8 and 6.1.1.4'
Cl Cl 0.3294 0.5404 'International Tables Vol C Tables 4.2.6.8 and 6.1.1.4'
N N 0.0253 0.0136 'International Tables Vol C Tables 4.2.6.8 and 6.1.1.4'
O O 0.0412 0.0250 'International Tables Vol C Tables 4.2.6.8 and 6.1.1.4'

loop_
_geom_angle_atom_site_label_1
_geom_angle_atom_site_label_2
_geom_angle_atom_site_label_3
_geom_angle
_geom_angle_site_symmetry_1
_geom_angle_site_symmetry_3
_geom_angle_publ_flag
C7 N2 C6 117.04(13) . . ?
C5 N1 C9 121.49(12) . . ?
C8 N1 C5 122.11(12) . . ?
C8 N1 C9 116.38(12) . . ?
N1 C5 C4 122.56(13) . . ?
N1 C5 C6 118.24(13) . . ?
C4 C5 C6 119.20(13) . . ?
C5 C4 H4 120.3 . . ?
C3 C4 C5 119.48(14) . . ?
C3 C4 H4 120.3 . . ?
O1 C8 N1 123.32(13) . . ?
O1 C8 C7 123.09(14) . . ?
N1 C8 C7 113.58(12) . . ?
C6 C1 H1 119.6 . . ?
C2 C1 H1 119.6 . . ?
C2 C1 C6 120.75(13) . . ?
N2 C7 Cl1 118.73(11) . . ?
N2 C7 C8 126.78(14) . . ?
C8 C7 Cl1 114.48(11) . . ?
H10A C10 H10B 109.5 . . ?
H10A C10 H10C 109.5 . . ?
H10B C10 H10C 109.5 . . ?
C9 C10 H10A 109.5 . . ?
C9 C10 H10B 109.5 . . ?
C9 C10 H10C 109.5 . . ?
C4 C3 H3 119.1 . . ?
C4 C3 C2 121.72(15) . . ?
C2 C3 H3 119.1 . . ?
N1 C9 C10 112.03(12) . . ?
N1 C9 H9A 109.2 . . ?
N1 C9 H9B 109.2 . . ?
C10 C9 H9A 109.2 . . ?
C10 C9 H9B 109.2 . . ?
H9A C9 H9B 107.9 . . ?
N2 C6 C5 122.08(13) . . ?
N2 C6 C1 117.93(13) . . ?
C1 C6 C5 119.99(13) . . ?
C1 C2 C3 118.85(14) . . ?
C1 C2 H2 120.6 . . ?
C3 C2 H2 120.6 . . ?

loop_
_geom_bond_atom_site_label_1
_geom_bond_atom_site_label_2
_geom_bond_distance
_geom_bond_site_symmetry_2
_geom_bond_publ_flag
Cl1 C7 1.7354(15) . ?
O1 C8 1.2209(19) . ?
N2 C7 1.273(2) . ?
N2 C6 1.3926(19) . ?
N1 C5 1.3994(18) . ?
N1 C8 1.3727(19) . ?
N1 C9 1.4802(17) . ?
C5 C4 1.404(2) . ?
C5 C6 1.4070(19) . ?
C4 H4 0.9500 . ?
C4 C3 1.382(2) . ?
C8 C7 1.487(2) . ?
C1 H1 0.9500 . ?
C1 C6 1.399(2) . ?
C1 C2 1.379(2) . ?
C10 H10A 0.9800 . ?
C10 H10B 0.9800 . ?
C10 H10C 0.9800 . ?
C10 C9 1.517(2) . ?
C3 H3 0.9500 . ?
C3 C2 1.399(2) . ?
C9 H9A 0.9900 . ?
C9 H9B 0.9900 . ?
C2 H2 0.9500 . ?

loop_
_geom_torsion_atom_site_label_1
_geom_torsion_atom_site_label_2
_geom_torsion_atom_site_label_3
_geom_torsion_atom_site_label_4
_geom_torsion
_geom_torsion_site_symmetry_1
_geom_torsion_site_symmetry_2
_geom_torsion_site_symmetry_3
_geom_torsion_site_symmetry_4
_geom_torsion_publ_flag
O1 C8 C7 Cl1 2.37(19) . . . . ?
O1 C8 C7 N2 -177.73(15) . . . . ?
N1 C5 C4 C3 -179.98(13) . . . . ?
N1 C5 C6 N2 0.08(19) . . . . ?
N1 C5 C6 C1 179.77(12) . . . . ?
N1 C8 C7 Cl1 -176.58(10) . . . . ?
N1 C8 C7 N2 3.3(2) . . . . ?
C5 N1 C8 O1 176.41(13) . . . . ?
C5 N1 C8 C7 -4.64(19) . . . . ?
C5 N1 C9 C10 -91.75(16) . . . . ?
C5 C4 C3 C2 0.0(2) . . . . ?
C4 C5 C6 N2 -179.98(12) . . . . ?
C4 C5 C6 C1 -0.3(2) . . . . ?
C4 C3 C2 C1 0.1(2) . . . . ?
C8 N1 C5 C4 -176.68(12) . . . . ?
C8 N1 C5 C6 3.26(19) . . . . ?
C8 N1 C9 C10 86.75(15) . . . . ?
C7 N2 C6 C5 -1.5(2) . . . . ?
C7 N2 C6 C1 178.84(13) . . . . ?
C9 N1 C5 C4 1.7(2) . . . . ?
C9 N1 C5 C6 -178.33(11) . . . . ?
C9 N1 C8 O1 -2.1(2) . . . . ?
C9 N1 C8 C7 176.87(11) . . . . ?
C6 N2 C7 Cl1 179.58(10) . . . . ?
C6 N2 C7 C8 -0.3(2) . . . . ?
C6 C5 C4 C3 0.1(2) . . . . ?
C6 C1 C2 C3 -0.3(2) . . . . ?
C2 C1 C6 N2 -179.89(13) . . . . ?
C2 C1 C6 C5 0.4(2) . . . . ?
